data_2013920
loop_
_publ_author_name
'Naumova, Marina I.'
'Kuratieva, Natalia V.'
'Podberezskaya, Nina V.'
'Naumov, Dmitry Yu.'

_publ_section_title
;
 The alkali hypophosphites KH~2~PO~2~, RbH~2~PO~2~ and CsH~2~PO~2~
;
_journal_issue 5
_journal_name_full 'Acta Crystallographica Section C'
_journal_page_first i53
_journal_page_last i55
_journal_paper_doi 10.1107/S0108270104002409
_journal_volume 60
_journal_year 2004
_chemical_formula_iupac 'K H2 P O2'
_chemical_formula_moiety 'H2 O2 P , K'
_chemical_formula_structural 'K H2 P O2'
_chemical_formula_sum 'H2 K O2 P'
_chemical_formula_weight 104.09
_chemical_name_common 'Potassium hypophosphite'
_chemical_name_systematic
;
Potassium hypophosphite
;
_space_group_IT_number 15
_symmetry_cell_setting monoclinic
_symmetry_space_group_name_Hall '-C 2yc'
_symmetry_space_group_name_H-M 'C 1 2/c 1'
_atom_sites_solution_hydrogens difmap
_atom_sites_solution_primary direct
_atom_sites_solution_secondary difmap
_audit_creation_method SHELXL97
_cell_angle_alpha 90.00
_cell_angle_beta 116.205(10)
_cell_angle_gamma 90.00
_cell_formula_units_Z 4
_cell_length_a 7.3131(10)
_cell_length_b 7.2952(8)
_cell_length_c 7.1814(10)
_cell_measurement_reflns_used 22
_cell_measurement_temperature 296(2)
_cell_measurement_theta_max 14.68
_cell_measurement_theta_min 9.04
_cell_volume 343.75(8)
_computing_cell_refinement CD4CA0
_computing_data_collection 'CD4CA0 (Enraf-Nonius, 1989)'
_computing_data_reduction 'CADDAT (Enraf-Nonius, 1989)'
_computing_molecular_graphics 'ORTEPIII (Burnett & Johnson, 1996)'
_computing_publication_material SHELXL97
_computing_structure_refinement 'SHELXL97 (Sheldrick, 1997)'
_computing_structure_solution 'SHELXS97 (Sheldrick, 1997)'
_diffrn_ambient_temperature 296(2)
_diffrn_measured_fraction_theta_full 1.000
_diffrn_measured_fraction_theta_max 1.000
_diffrn_measurement_device_type 'Enraf-Nonius CAD4'
_diffrn_measurement_method 2\q/\q
_diffrn_radiation_monochromator graphite
_diffrn_radiation_source 'fine-focus sealed tube'
_diffrn_radiation_type MoK\a
_diffrn_radiation_wavelength 0.71073
_diffrn_reflns_av_R_equivalents 0.0201
_diffrn_reflns_av_sigmaI/netI 0.0132
_diffrn_reflns_limit_h_max 10
_diffrn_reflns_limit_h_min 0
_diffrn_reflns_limit_k_max 10
_diffrn_reflns_limit_k_min -1
_diffrn_reflns_limit_l_max 9
_diffrn_reflns_limit_l_min -10
_diffrn_reflns_number 606
_diffrn_reflns_theta_full 29.94
_diffrn_reflns_theta_max 29.94
_diffrn_reflns_theta_min 4.18
_diffrn_standards_decay_% 0
_diffrn_standards_interval_time 60
_diffrn_standards_number 3
_exptl_absorpt_coefficient_mu 1.776
_exptl_absorpt_correction_T_max 0.9025
_exptl_absorpt_correction_T_min 0.4205
_exptl_absorpt_correction_type empirical
_exptl_absorpt_process_details '(CADDAT; Enraf-Nonius, 1989)'
_exptl_crystal_colour colourless
_exptl_crystal_density_diffrn 2.011
_exptl_crystal_density_meas ?
_exptl_crystal_density_method 'not measured'
_exptl_crystal_description plate
_exptl_crystal_F_000 208
_exptl_crystal_size_max 0.59
_exptl_crystal_size_mid 0.46
_exptl_crystal_size_min 0.06
_refine_diff_density_max 0.503
_refine_diff_density_min -0.591
_refine_ls_extinction_coef 0.075(8)
_refine_ls_extinction_expression Fc^*^=kFc[1+0.001xFc^2^\l^3^/sin(2\q)]^-1/4^
_refine_ls_extinction_method 'SHELXL97 (Sheldrick, 1997)'
_refine_ls_goodness_of_fit_ref 1.139
_refine_ls_hydrogen_treatment refall
_refine_ls_matrix_type full
_refine_ls_number_parameters 25
_refine_ls_number_reflns 500
_refine_ls_number_restraints 0
_refine_ls_restrained_S_all 1.139
_refine_ls_R_factor_all 0.0328
_refine_ls_R_factor_gt 0.0309
_refine_ls_shift/su_max 0.000
_refine_ls_shift/su_mean 0.000
_refine_ls_structure_factor_coef Fsqd
_refine_ls_weighting_details 'calc w = 1/[\s^2^(Fo^2^)+(0.0549P)^2^] where P=(Fo^2^+2Fc^2^)/3'
_refine_ls_weighting_scheme calc
_refine_ls_wR_factor_gt 0.0774
_refine_ls_wR_factor_ref 0.0788
_reflns_number_gt 458
_reflns_number_total 500
_reflns_threshold_expression I>2\s(I)
_cod_data_source_file bc1035.cif
_cod_data_source_block I
_cod_depositor_comments
;
The following automatic conversions were performed:
'_symmetry_cell_setting' value 'Monoclinic' changed to 'monoclinic'
according to '/home/saulius/struct/CIF-dictionaries/cif_core.dic'
dictionary named 'cif_core.dic' version 2.4.1 from
2010-06-29.

'_geom_bond_publ_flag' value 'Yes' changed to 'yes' according
to '/home/saulius/struct/CIF-dictionaries/cif_core.dic' dictionary named
'cif_core.dic' version 2.4.1 from 2010-06-29 (4
times).

'_geom_bond_publ_flag' value 'No' changed to 'no' according to
'/home/saulius/struct/CIF-dictionaries/cif_core.dic' dictionary named
'cif_core.dic' version 2.4.1 from 2010-06-29 (6 times).

Automatic conversion script
Id: cif_fix_enum 1527 2010-12-29 10:47:43Z saulius 

The following automatic conversions were performed:

'_symmetry_cell_setting' value 'Monoclinic' changed to 'monoclinic'
according to /home/saulius/struct/CIF-dictionaries/cif_core.dic
dictionary named 'cif_core.dic' version 2.4.1 from
2010-06-29.

'_geom_bond_publ_flag' value 'Yes' changed to 'yes'
according to /home/saulius/struct/CIF-dictionaries/cif_core.dic
dictionary named 'cif_core.dic' version 2.4.1 from 2010-06-29 (4
times).

'_geom_bond_publ_flag' value 'No' changed to 'no' according
to /home/saulius/struct/CIF-dictionaries/cif_core.dic dictionary
named 'cif_core.dic' version 2.4.1 from 2010-06-29 (6
times).

'_geom_angle_publ_flag' value 'Yes' changed to 'yes'
according to /home/saulius/struct/CIF-dictionaries/cif_core.dic
dictionary named 'cif_core.dic' version 2.4.1 from 2010-06-29 (2
times).

Automatic conversion script
Id: cif_fix_values 1715 2011-07-08 13:25:40Z adriana 

The following automatic conversions were performed:

'_exptl_crystal_density_meas' value 'not measured' was changed to '?'
- the value is perceived as not measured.

Automatic conversion script
Id: cif_fix_values 3008 2015-01-20 13:52:24Z robertas 
;
_cod_original_sg_symbol_H-M 'C 2/c'
_cod_database_code 2013920
_cod_database_fobs_code 2013920

loop_
_symmetry_equiv_pos_as_xyz
'x, y, z'
'-x, y, -z+1/2'
'x+1/2, y+1/2, z'
'-x+1/2, y+1/2, -z+1/2'
'-x, -y, -z'
'x, -y, z-1/2'
'-x+1/2, -y+1/2, -z'
'x+1/2, -y+1/2, z-1/2'

loop_
_atom_site_label
_atom_site_fract_x
_atom_site_fract_y
_atom_site_fract_z
_atom_site_U_iso_or_equiv
_atom_site_adp_type
_atom_site_calc_flag
_atom_site_refinement_flags
_atom_site_occupancy
_atom_site_disorder_assembly
_atom_site_disorder_group
_atom_site_type_symbol
K 0.5000 0.14284(7) 0.2500 0.0267(2) Uani d S 1 . . K
P 0.0000 0.17744(8) 0.2500 0.0257(2) Uani d S 1 . . P
H -0.119(4) 0.066(3) 0.112(4) 0.048(7) Uiso d . 1 . . H
O 0.1173(2) 0.28267(19) 0.16055(19) 0.0337(3) Uani d . 1 . . O

loop_
_atom_site_aniso_label
_atom_site_aniso_U_11
_atom_site_aniso_U_22
_atom_site_aniso_U_33
_atom_site_aniso_U_12
_atom_site_aniso_U_13
_atom_site_aniso_U_23
K 0.0290(3) 0.0334(3) 0.0221(3) 0.000 0.0153(2) 0.000
P 0.0310(4) 0.0282(3) 0.0240(3) 0.000 0.0178(3) 0.000
O 0.0364(7) 0.0429(7) 0.0331(6) 0.0012(5) 0.0256(6) 0.0044(5)

loop_
_atom_type_symbol
_atom_type_description
_atom_type_scat_dispersion_real
_atom_type_scat_dispersion_imag
_atom_type_scat_source
O O 0.0106 0.0060 'International Tables Vol C Tables 4.2.6.8 and 6.1.1.4'
H H 0.0000 0.0000 'International Tables Vol C Tables 4.2.6.8 and 6.1.1.4'
P P 0.1023 0.0942 'International Tables Vol C Tables 4.2.6.8 and 6.1.1.4'
K K 0.2009 0.2494 'International Tables Vol C Tables 4.2.6.8 and 6.1.1.4'

loop_
_geom_angle_atom_site_label_1
_geom_angle_atom_site_label_2
_geom_angle_atom_site_label_3
_geom_angle_site_symmetry_1
_geom_angle_site_symmetry_3
_geom_angle
_geom_angle_publ_flag
O K O . 7 82.73(4) ?
O K O . 8_556 88.89(3) ?
O K O . 2_655 136.86(6) ?
O K O 7 8_556 157.10(6) ?
O K O 7 2_655 88.89(3) ?
O K O 8_556 2_655 82.73(4) ?
O K O 7 3_545 85.67(4) ?
O K O 8_556 3_545 115.63(4) ?
O K O 2_655 3_545 91.00(2) ?
O K O . 3_545 130.07(5) ?
O K O 7 4_545 115.63(4) ?
O K O 8_556 4_545 85.67(4) ?
O K O 2_655 4_545 130.07(5) ?
O K O . 4_545 91.00(2) ?
O K O 3_545 4_545 51.90(5) ?
O P O . 2 118.04(11) yes
O P H . . 108.3(10) yes
O P H 2 . 109.8(11) yes
H P H . 2 101(2) yes
P O K . 7 126.87(7) ?
P O K . . 115.10(7) ?
K O K 7 . 97.27(4) ?
P O K . 3_455 95.03(6) ?
K O K 7 3_455 94.33(4) ?
K O K . 3_455 130.07(5) ?

loop_
_geom_bond_atom_site_label_1
_geom_bond_atom_site_label_2
_geom_bond_site_symmetry_2
_geom_bond_distance
_geom_bond_publ_flag
K O . 2.7747(14) yes
K O 7 2.7368(13) yes
K O 8_556 2.7368(13) no
K O 2_655 2.7747(14) no
K O 3_545 2.9220(15) yes
K O 4_545 2.9220(15) no
P O . 1.4914(12) yes
P O 2 1.4914(12) no
P H . 1.28(3) yes
O K 7 2.7368(13) no
O K 3_455 2.9220(15) no
